data_1540266
loop_
_publ_author_name
'Kjekshus, A.'

_publ_section_title
;
 On the properties of binary compounds with the Co Sb2 type crystal
 structure
;
_journal_name_full 'Acta Chemica Scandinavica (1-27,1973-42,1988)'
_journal_page_first 411
_journal_page_last 422
_journal_volume 25
_journal_year 1971
_chemical_formula_sum 'Rh Sb2'
_space_group_IT_number 14
_symmetry_space_group_name_Hall '-P 2ybc'
_symmetry_space_group_name_H-M 'P 1 21/c 1'
_cell_angle_alpha 90
_cell_angle_beta 116.821
_cell_angle_gamma 90
_cell_formula_units_Z 4
_cell_length_a 6.6156
_cell_length_b 6.5596
_cell_length_c 6.6858
_cell_volume 258.922
_citation_journal_id_ASTM ACSAA4
_cod_data_source_file Kjekshus_ACSAA4_1971_1263.cif
_cod_data_source_block Rh1Sb2
_cod_original_cell_volume 258.9223
_cod_original_formula_sum 'Rh1 Sb2'
_cod_database_code 1540266

loop_
_symmetry_equiv_pos_as_xyz
x,y,z
-x,y+1/2,-z+1/2
-x,-y,-z
x,-y-1/2,z-1/2

loop_
_atom_site_label
_atom_site_type_symbol
_atom_site_fract_x
_atom_site_fract_y
_atom_site_fract_z
_atom_site_occupancy
_atom_site_U_iso_or_equiv
Sb2 Sb 0.16 0.633 0.373 1 0.0
Sb1 Sb 0.35 0.36 0.173 1 0.0
Rh1 Rh 0.277 0 0.288 1 0.0
